data_7714835
loop_
_publ_author_name
'Lal, Sohan'
'Staples, Richard J.'
'Shreeve, Jean'ne M.'

_publ_section_title
;
 Nitroiminotriazole (NIT) based potential solid propellants: synthesis,
 characterization, and applications.
;
_journal_issue 3
_journal_name_full 'Dalton transactions (Cambridge, England : 2003)'
_journal_page_first 903
_journal_page_last 907
_journal_paper_doi 10.1039/d3dt03954d
_journal_volume 53
_journal_year 2024
_chemical_absolute_configuration ad
_chemical_formula_moiety 'C2 H2 K N5 O2'
_chemical_formula_sum 'C2 H2 K N5 O2'
_chemical_formula_weight 167.19
_chemical_melting_point 533
_space_group_crystal_system monoclinic
_space_group_IT_number 4
_space_group_name_Hall 'P 2yb'
_space_group_name_H-M_alt 'P 1 21 1'
_atom_sites_solution_hydrogens mixed
_atom_sites_solution_primary dual
_audit_creation_date 2023-09-12
_audit_creation_method
;
Olex2 1.5
(compiled 2023.08.24 svn.re1ec1418 for OlexSys, GUI svn.r6817)
;
_audit_update_record
;
2023-09-20 deposited with the CCDC.	2023-12-22 downloaded from the CCDC.
;
_cell_angle_alpha 90
_cell_angle_beta 104.2041(13)
_cell_angle_gamma 90
_cell_formula_units_Z 2
_cell_length_a 4.07223(5)
_cell_length_b 10.00743(14)
_cell_length_c 6.99455(9)
_cell_measurement_reflns_used 4771
_cell_measurement_temperature 100(2)
_cell_measurement_theta_max 79.3940
_cell_measurement_theta_min 6.5190
_cell_volume 276.331(6)
_computing_cell_refinement 'CrysAlisPro 1.171.42.99a (Rigaku OD, 2023)'
_computing_data_collection 'CrysAlisPro 1.171.42.99a (Rigaku OD, 2023)'
_computing_data_reduction 'CrysAlisPro 1.171.42.99a (Rigaku OD, 2023)'
_computing_molecular_graphics
;
O. V. Dolomanov, L. J. Bourhis, R. J. Gildea, J. A. K. Howard and H. Puschmann,
OLEX2: a complete structure solution, refinement and analysis program.
J. Appl. Cryst. (2009). 42, 339-341.
;
_computing_publication_material
;
O. V. Dolomanov, L. J. Bourhis, R. J. Gildea, J. A. K. Howard and H. Puschmann,
OLEX2: a complete structure solution, refinement and analysis program.
J. Appl. Cryst. (2009). 42, 339-341.
;
_computing_structure_refinement 'SHELXL 2018/3 (Sheldrick, 2015)'
_computing_structure_solution 'SHELXT  (Sheldrick, 2015)'
_diffrn_ambient_environment N~2~
_diffrn_ambient_temperature 100(2)
_diffrn_detector 'Hybrid Pixel Array Detector'
_diffrn_detector_area_resol_mean 10.0000
_diffrn_detector_type HyPix
_diffrn_measured_fraction_theta_full 1.000
_diffrn_measured_fraction_theta_max 0.991
_diffrn_measurement_details
;
List of Runs (angles in degrees, time in seconds):

  # Type    Start    End  Width  t~exp~   \w     \q     \k     \f   Frames
#--------------------------------------------------------------------------
  1  \w     66.00  92.00   0.50    0.05    --  113.25 -94.00-120.00   52
  2  \w     44.00 108.00   0.50    0.05    --  113.25-125.00  90.00  128
  3  \w     64.00 108.00   0.50    0.05    --  113.25-125.00 120.00   88
  4  \w     42.00 104.00   0.50    0.05    --  113.25 -94.00   0.00  124
  5  \w     42.00  94.00   0.50    0.05    --  113.25 -77.00   0.00  104
  6  \w     50.00  94.00   0.50    0.05    --  113.25 -77.00  90.00   88
  7  \w     42.00  69.00   0.50    0.05    --  113.25 -61.00 -90.00   54
  8  \w     42.00  69.00   0.50    0.05    --  113.25 -61.00-150.00   54
  9  \w     42.00  69.00   0.50    0.05    --  113.25 -61.00-180.00   54
 10  \w     42.00  94.00   0.50    0.05    --  113.25 -77.00-120.00  104
 11  \w     43.00  68.00   0.50    0.05    --  113.25 -61.00 -60.00   50
 12  \w     42.00  69.00   0.50    0.05    --  113.25 -61.00 150.00   54
 13  \w    -27.00  40.00   0.50    0.05    --   47.11 -27.00 142.00  134
 14  \w    110.00 178.00   0.50    0.05    --  113.25  77.00  30.00  136
 15  \w    101.00 178.00   0.50    0.05    --  113.25  45.00   0.00  154
 16  \w    126.00 170.00   0.50    0.05    --  113.25  77.00 -60.00   88
 17  \w    117.00 156.00   0.50    0.05    --  113.25  61.00   0.00   78
 18  \w    106.00 178.00   0.50    0.05    --  113.25  61.00  60.00  144
 19  \w    110.00 178.00   0.50    0.05    --  113.25  77.00 120.00  136
 20  \w    108.00 133.00   0.50    0.05    --  113.25  45.00 120.00   50
 21  \w    101.00 178.00   0.50    0.05    --  113.25  45.00  90.00  154
 22  \w    101.00 178.00   0.50    0.05    --  113.25  45.00  60.00  154
 23  \w    101.00 178.00   0.50    0.05    --  113.25  27.00 -54.00  154
 24  \w    101.00 178.00   0.50    0.05    --  113.25  45.00-180.00  154
 25  \w     35.00 121.00   0.50    0.05    --   47.11  27.00 -54.00  172
 26  \w     35.00 120.00   0.50    0.05    --   47.11  37.00   0.00  170
 27  \w     35.00 119.00   0.50    0.05    --   47.11  46.00  75.38  168
 28  \w     35.00 120.00   0.50    0.05    --   47.11  37.00 150.00  170
 29  \w    -41.00  28.00   0.50    0.05    --  -47.11  27.00 -54.00  138
 30  \w    -47.00  26.00   0.50    0.05    --  -47.11  37.00   0.00  146
 31  \w    -53.00 -20.00   0.50    0.05    --  -91.75  45.00 -60.00   66
 32  \w   -119.00 -34.00   0.50    0.05    --  -47.11 -45.00 -23.31  170
 33  \w   -120.00 -35.00   0.50    0.05    --  -47.11 -37.00  30.00  170
 34  \w   -121.00 -35.00   0.50    0.05    --  -47.11 -27.00 142.00  172
 35  \w   -163.00 -88.00   0.50    0.05    --  -91.75 -48.00  60.46  150
 36  \w   -163.00 -79.00   0.50    0.05    --  -91.75 -45.00  90.00  168
 37  \w   -163.00 -82.00   0.50    0.05    --  -91.75 -47.00 -18.07  162
 38  \w   -163.00 -79.00   0.50    0.05    --  -91.75 -45.00 -30.00  168
 39  \w   -163.00 -79.00   0.50    0.05    --  -91.75 -45.00   0.00  168
 40  \w   -163.00 -79.00   0.50    0.05    --  -91.75 -45.00  30.00  168
 41  \w   -163.00 -79.00   0.50    0.05    --  -91.75 -45.00  60.00  168
 42  \w   -166.00 -79.00   0.50    0.05    --  -91.75 -27.00 142.00  174
 43  \w   -166.00 -79.00   0.50    0.05    --  -91.75 -30.00  60.00  174
 44  \w   -161.00 -94.00   0.50    0.05    --  -91.75-125.00 -60.00  134
;
_diffrn_measurement_device 'four-circle diffractometer'
_diffrn_measurement_device_type 'XtaLAB Synergy, Dualflex, HyPix'
_diffrn_measurement_method '\w scans'
_diffrn_orient_matrix_type 'CrysAlisPro convention (1999,Acta A55,543-557)'
_diffrn_orient_matrix_UB_11 -0.3771276000
_diffrn_orient_matrix_UB_12 -0.0385878000
_diffrn_orient_matrix_UB_13 -0.0669066000
_diffrn_orient_matrix_UB_21 0.0474629000
_diffrn_orient_matrix_UB_22 -0.0374214000
_diffrn_orient_matrix_UB_23 -0.2051914000
_diffrn_orient_matrix_UB_31 0.0886027000
_diffrn_orient_matrix_UB_32 -0.1441950000
_diffrn_orient_matrix_UB_33 0.0712213000
_diffrn_radiation_monochromator mirror
_diffrn_radiation_probe x-ray
_diffrn_radiation_type 'Cu K\a'
_diffrn_radiation_wavelength 1.54184
_diffrn_reflns_av_R_equivalents 0.0280
_diffrn_reflns_av_unetI/netI 0.0198
_diffrn_reflns_Laue_measured_fraction_full 1.000
_diffrn_reflns_Laue_measured_fraction_max 0.991
_diffrn_reflns_limit_h_max 5
_diffrn_reflns_limit_h_min -5
_diffrn_reflns_limit_k_max 10
_diffrn_reflns_limit_k_min -12
_diffrn_reflns_limit_l_max 8
_diffrn_reflns_limit_l_min -8
_diffrn_reflns_number 5570
_diffrn_reflns_point_group_measured_fraction_full 0.966
_diffrn_reflns_point_group_measured_fraction_max 0.927
_diffrn_reflns_theta_full 67.684
_diffrn_reflns_theta_max 79.665
_diffrn_reflns_theta_min 6.528
_diffrn_source 'micro-focus sealed X-ray tube'
_diffrn_source_current 1
_diffrn_source_type 'PhotonJet (Cu) X-ray Source'
_diffrn_source_voltage 50
_exptl_absorpt_coefficient_mu 8.001
_exptl_absorpt_correction_T_max 0.588
_exptl_absorpt_correction_T_min 0.395
_exptl_absorpt_correction_type gaussian
_exptl_absorpt_process_details
;
CrysAlisPro 1.171.42.99a (Rigaku Oxford Diffraction, 2023)
Numerical absorption correction based on gaussian integration over
a multifaceted crystal model
Empirical absorption correction using spherical harmonics,
implemented in SCALE3 ABSPACK scaling algorithm.
;
_exptl_crystal_colour colourless
_exptl_crystal_colour_primary colourless
_exptl_crystal_density_diffrn 2.009
_exptl_crystal_description irregular
_exptl_crystal_F_000 168
_exptl_crystal_recrystallization_method 'Re-crystallisation from solvent: H2O'
_exptl_crystal_size_max 0.164
_exptl_crystal_size_mid 0.135
_exptl_crystal_size_min 0.092
_refine_diff_density_max 0.249
_refine_diff_density_min -0.288
_refine_diff_density_rms 0.064
_refine_ls_abs_structure_details
;
 Flack x determined using 479 quotients [(I+)-(I-)]/[(I+)+(I-)]
 (Parsons, Flack and Wagner, Acta Cryst. B69 (2013) 249-259).
;
_refine_ls_abs_structure_Flack -0.016(9)
_refine_ls_extinction_coef 0.014(3)
_refine_ls_extinction_expression Fc^*^=kFc[1+0.001xFc^2^\l^3^/sin(2\q)]^-1/4^
_refine_ls_extinction_method 'SHELXL-2018/3 (Sheldrick 2018)'
_refine_ls_goodness_of_fit_ref 1.128
_refine_ls_hydrogen_treatment mixed
_refine_ls_matrix_type full
_refine_ls_number_parameters 96
_refine_ls_number_reflns 1123
_refine_ls_number_restraints 1
_refine_ls_restrained_S_all 1.127
_refine_ls_R_factor_all 0.0254
_refine_ls_R_factor_gt 0.0253
_refine_ls_shift/su_max 0.000
_refine_ls_shift/su_mean 0.000
_refine_ls_structure_factor_coef Fsqd
_refine_ls_weighting_details 'w=1/[\s^2^(Fo^2^)+(0.0493P)^2^+0.0668P] where P=(Fo^2^+2Fc^2^)/3'
_refine_ls_weighting_scheme calc
_refine_ls_wR_factor_gt 0.0707
_refine_ls_wR_factor_ref 0.0708
_reflns_Friedel_coverage 0.769
_reflns_Friedel_fraction_full 0.927
_reflns_Friedel_fraction_max 0.856
_reflns_number_gt 1117
_reflns_number_total 1123
_reflns_threshold_expression 'I > 2\s(I)'
_cod_data_source_file d3dt03954d2.cif
_cod_data_source_block js923b
_cod_depositor_comments 'Adding full bibliography for 7714833--7714836.cif.'
_cod_database_code 7714835
_shelx_shelxl_version_number 2018/3
_chemical_oxdiff_formula C4H4K3N10O4
_chemical_oxdiff_usercomment SOHAN-800-K
_shelx_space_group_comment
;
The symmetry employed for this shelxl refinement is uniquely defined
by the following loop, which should always be used as a source of
symmetry information in preference to the above space-group names.
They are only intended as comments.
;
_shelx_estimated_absorpt_t_max 0.526
_shelx_estimated_absorpt_t_min 0.354
_olex2_refinement_description
;
1. Fixed Uiso
 At 1.2 times of:
  All C(H) groups
2.a Aromatic/amide H refined with riding coordinates:
 C2(H2)
;
_olex2_diffrn_ambient_temperature_device 'Oxford Cryosystems'
_olex2_exptl_crystal_mounting_method 'The crystal was mounted on a nylon loop with paratone oil'
_olex2_submission_original_sample_id SOHAN-800-K
_olex2_submission_special_instructions 'No special instructions were received'
_oxdiff_exptl_absorpt_empirical_details
;
Empirical correction (ABSPACK) includes:
- Absorption correction using spherical harmonics
- Frame scaling
;
_oxdiff_exptl_absorpt_empirical_full_max 1.305
_oxdiff_exptl_absorpt_empirical_full_min 0.823

loop_
_space_group_symop_operation_xyz
'x, y, z'
'-x, y+1/2, -z'

loop_
_atom_site_label
_atom_site_type_symbol
_atom_site_fract_x
_atom_site_fract_y
_atom_site_fract_z
_atom_site_U_iso_or_equiv
_atom_site_adp_type
_atom_site_occupancy
_atom_site_site_symmetry_order
_atom_site_calc_flag
_atom_site_refinement_flags_posn
_atom_site_refinement_flags_adp
_atom_site_refinement_flags_occupancy
_atom_site_disorder_assembly
_atom_site_disorder_group
K1 K 0.94866(13) 0.67954(6) -0.14381(8) 0.0165(2) Uani 1 1 d . . . . .
O1 O 0.8629(5) 0.4390(2) 0.0182(3) 0.0185(5) Uani 1 1 d . . . . .
O2 O 0.6174(6) 0.5952(2) 0.1534(3) 0.0186(5) Uani 1 1 d . . . . .
N1 N 0.4071(7) 0.5360(3) 0.4690(4) 0.0152(5) Uani 1 1 d . . . . .
H1 H 0.443(12) 0.608(6) 0.431(8) 0.029(13) Uiso 1 1 d . . . . .
N2 N 0.2756(7) 0.5195(3) 0.6306(4) 0.0173(6) Uani 1 1 d . . . . .
N3 N 0.4122(7) 0.3190(3) 0.5224(4) 0.0167(6) Uani 1 1 d . . . . .
N4 N 0.6362(7) 0.3796(3) 0.2570(4) 0.0156(5) Uani 1 1 d . . . . .
N5 N 0.7025(6) 0.4751(3) 0.1436(4) 0.0144(5) Uani 1 1 d . . . . .
C1 C 0.4879(7) 0.4158(3) 0.4075(4) 0.0149(6) Uani 1 1 d . . . . .
C2 C 0.2847(8) 0.3887(3) 0.6534(4) 0.0169(6) Uani 1 1 d . . . . .
H2 H 0.206776 0.346104 0.755419 0.020 Uiso 1 1 calc R U . . .

loop_
_atom_site_aniso_label
_atom_site_aniso_U_11
_atom_site_aniso_U_22
_atom_site_aniso_U_33
_atom_site_aniso_U_23
_atom_site_aniso_U_13
_atom_site_aniso_U_12
K1 0.0218(3) 0.0108(3) 0.0197(3) 0.0006(3) 0.0104(2) 0.0001(3)
O1 0.0239(10) 0.0159(12) 0.0189(10) -0.0004(9) 0.0116(8) 0.0016(9)
O2 0.0265(10) 0.0096(12) 0.0222(11) 0.0003(8) 0.0108(8) 0.0013(9)
N1 0.0210(13) 0.0101(14) 0.0159(12) 0.0012(10) 0.0076(10) 0.0002(11)
N2 0.0219(12) 0.0155(14) 0.0166(12) -0.0012(10) 0.0088(10) 0.0014(11)
N3 0.0193(13) 0.0134(15) 0.0184(12) -0.0010(10) 0.0066(10) -0.0007(11)
N4 0.0205(11) 0.0104(14) 0.0176(12) 0.0005(10) 0.0080(9) 0.0003(10)
N5 0.0181(11) 0.0107(13) 0.0153(11) -0.0010(9) 0.0055(9) 0.0004(10)
C1 0.0169(12) 0.0120(17) 0.0160(12) 0.0009(11) 0.0047(10) -0.0001(11)
C2 0.0224(15) 0.0146(15) 0.0155(13) 0.0014(12) 0.0083(11) 0.0004(13)

loop_
_atom_type_symbol
_atom_type_description
_atom_type_scat_dispersion_real
_atom_type_scat_dispersion_imag
_atom_type_scat_source
C C 0.0181 0.0091 'International Tables Vol C Tables 4.2.6.8 and 6.1.1.4'
H H 0.0000 0.0000 'International Tables Vol C Tables 4.2.6.8 and 6.1.1.4'
K K 0.3868 1.0657 'International Tables Vol C Tables 4.2.6.8 and 6.1.1.4'
N N 0.0311 0.0180 'International Tables Vol C Tables 4.2.6.8 and 6.1.1.4'
O O 0.0492 0.0322 'International Tables Vol C Tables 4.2.6.8 and 6.1.1.4'

loop_
_exptl_crystal_face_index_h
_exptl_crystal_face_index_k
_exptl_crystal_face_index_l
_exptl_crystal_face_perp_dist
2 -3 -1 0.0470
-2 -3 2 0.0352
-1 6 -1 0.0649
2 4 -2 0.0829
0 3 4 0.0410
0 -6 0 0.0823
0 -2 -4 0.0535
0 4 -3 0.0588
0 -3 4 0.0673
-2 4 3 0.0618
-1 -2 4 0.0507
2 -2 0 0.0430
-3 -1 1 0.0390
2 4 -1 0.0742
2 1 1 0.0354

loop_
_geom_angle_atom_site_label_1
_geom_angle_atom_site_label_2
_geom_angle_atom_site_label_3
_geom_angle
_geom_angle_site_symmetry_1
_geom_angle_site_symmetry_3
_geom_angle_publ_flag
O1 K1 O1 138.31(2) . 2_755 ?
O1 K1 O2 100.81(7) 2_755 . ?
O1 K1 O2 46.08(7) . . ?
O1 K1 O2 85.06(7) 2_755 1_655 ?
O1 K1 O2 70.25(6) . 1_655 ?
O1 K1 N2 125.28(8) 2_755 1_654 ?
O1 K1 N2 65.46(7) . 1_554 ?
O1 K1 N2 138.62(7) 2_755 1_554 ?
O1 K1 N2 81.73(8) . 1_654 ?
O1 K1 N3 133.36(7) . 2_655 ?
O1 K1 N3 83.31(7) 2_755 2_655 ?
O1 K1 N4 45.44(7) 2_755 2_755 ?
O1 K1 N4 121.00(7) . 2_655 ?
O1 K1 N4 151.84(7) . 2_755 ?
O1 K1 N4 67.00(7) 2_755 2_655 ?
O1 K1 N5 22.26(6) 2_755 2_755 ?
O1 K1 N5 120.16(7) 2_755 . ?
O1 K1 N5 153.85(6) . 2_755 ?
O1 K1 N5 22.97(7) . . ?
O1 K1 C1 140.61(7) . 2_655 ?
O1 K1 C1 64.58(7) 2_755 2_655 ?
O2 K1 O2 85.76(6) . 1_655 ?
O2 K1 N2 133.67(7) 1_655 1_554 ?
O2 K1 N2 73.43(7) . 1_554 ?
O2 K1 N3 123.68(7) . 2_655 ?
O2 K1 N4 84.58(7) . 2_655 ?
O2 K1 N5 76.36(6) 1_655 . ?
O2 K1 N5 123.05(7) . 2_755 ?
O2 K1 N5 86.35(6) 1_655 2_755 ?
O2 K1 N5 23.12(7) . . ?
O2 K1 C1 109.67(7) . 2_655 ?
O2 K1 C1 147.66(7) 1_655 2_655 ?
N2 K1 O2 127.77(8) 1_654 . ?
N2 K1 O2 76.25(7) 1_654 1_655 ?
N2 K1 N2 84.55(7) 1_654 1_554 ?
N2 K1 N3 88.10(7) 1_654 2_655 ?
N2 K1 N4 81.32(8) 1_654 2_755 ?
N2 K1 N4 132.41(8) 1_654 2_655 ?
N2 K1 N5 104.48(8) 1_654 2_755 ?
N2 K1 N5 104.70(8) 1_654 . ?
N2 K1 N5 139.66(7) 1_554 2_755 ?
N2 K1 C1 111.45(8) 1_654 2_655 ?
N2 K1 C1 78.63(7) 1_554 2_655 ?
N3 K1 O2 149.90(7) 2_655 1_655 ?
N3 K1 N2 68.34(7) 2_655 1_554 ?
N3 K1 N4 45.13(7) 2_655 2_655 ?
N3 K1 N5 72.70(7) 2_655 2_755 ?
N3 K1 N5 133.13(7) 2_655 . ?
N3 K1 C1 24.37(7) 2_655 2_655 ?
N4 K1 O2 148.00(7) 2_655 1_655 ?
N4 K1 O2 145.40(7) 2_755 . ?
N4 K1 O2 83.96(7) 2_755 1_655 ?
N4 K1 N2 134.51(7) 2_755 1_554 ?
N4 K1 N2 71.65(8) 2_655 1_554 ?
N4 K1 N3 68.18(7) 2_755 2_655 ?
N4 K1 N4 86.89(8) 2_755 2_655 ?
N4 K1 N5 157.16(7) 2_755 . ?
N4 K1 N5 23.40(7) 2_755 2_755 ?
N4 K1 N5 73.74(7) 2_655 2_755 ?
N4 K1 N5 103.71(7) 2_655 . ?
N4 K1 C1 67.09(8) 2_755 2_655 ?
N4 K1 C1 25.12(7) 2_655 2_655 ?
N5 K1 N2 68.33(7) . 1_554 ?
N5 K1 N5 141.18(4) . 2_755 ?
N5 K1 C1 127.64(7) . 2_655 ?
C1 K1 N5 61.35(7) 2_655 2_755 ?
K1 O1 K1 154.46(8) . 2_745 ?
N5 O1 K1 101.32(17) . 2_745 ?
N5 O1 K1 100.16(18) . . ?
K1 O2 K1 85.76(6) . 1_455 ?
N5 O2 K1 115.51(18) . 1_455 ?
N5 O2 K1 93.24(17) . . ?
K1 N1 H1 75(4) 1_556 . ?
N2 N1 K1 72.55(16) . 1_556 ?
N2 N1 H1 122(4) . . ?
C1 N1 K1 118.41(19) . 1_556 ?
C1 N1 H1 129(4) . . ?
C1 N1 N2 109.3(3) . . ?
K1 N2 K1 84.55(7) 1_456 1_556 ?
N1 N2 K1 83.52(18) . 1_556 ?
N1 N2 K1 136.8(2) . 1_456 ?
C2 N2 K1 116.0(2) . 1_556 ?
C2 N2 K1 120.2(2) . 1_456 ?
C2 N2 N1 102.3(3) . . ?
C1 N3 K1 86.71(17) . 2_645 ?
C1 N3 C2 102.5(3) . . ?
C2 N3 K1 130.1(2) . 2_645 ?
K1 N4 K1 86.90(8) 2_745 2_645 ?
N5 N4 K1 125.60(18) . 2_645 ?
N5 N4 K1 96.85(17) . 2_745 ?
N5 N4 C1 117.5(3) . . ?
C1 N4 K1 142.5(2) . 2_745 ?
C1 N4 K1 84.89(17) . 2_645 ?
K1 N5 K1 112.01(7) . 2_745 ?
O1 N5 K1 56.86(15) . . ?
O1 N5 K1 56.41(15) . 2_745 ?
O1 N5 N4 115.3(3) . . ?
O2 N5 K1 63.63(15) . . ?
O2 N5 K1 170.67(19) . 2_745 ?
O2 N5 O1 120.4(3) . . ?
O2 N5 N4 124.3(3) . . ?
N4 N5 K1 171.63(19) . . ?
N4 N5 K1 59.75(15) . 2_745 ?
N1 C1 K1 133.6(2) . 2_645 ?
N1 C1 N4 131.6(3) . . ?
N3 C1 K1 68.93(17) . 2_645 ?
N3 C1 N1 110.1(3) . . ?
N3 C1 N4 118.3(3) . . ?
N4 C1 K1 69.99(16) . 2_645 ?
N2 C2 N3 115.7(3) . . ?
N2 C2 H2 122.1 . . ?
N3 C2 H2 122.1 . . ?

loop_
_geom_bond_atom_site_label_1
_geom_bond_atom_site_label_2
_geom_bond_distance
_geom_bond_site_symmetry_2
_geom_bond_publ_flag
K1 O1 2.720(2) . ?
K1 O1 2.788(2) 2_755 ?
K1 O2 3.110(3) 1_655 ?
K1 O2 2.869(2) . ?
K1 N2 3.232(3) 1_554 ?
K1 N2 2.803(3) 1_654 ?
K1 N3 3.035(3) 2_655 ?
K1 N4 2.855(3) 2_755 ?
K1 N4 3.063(3) 2_655 ?
K1 N5 3.197(3) . ?
K1 N5 3.281(3) 2_755 ?
K1 C1 3.247(3) 2_655 ?
O1 N5 1.268(3) . ?
O2 N5 1.258(4) . ?
N1 H1 0.79(6) . ?
N1 N2 1.374(3) . ?
N1 C1 1.345(4) . ?
N2 C2 1.318(5) . ?
N3 C1 1.342(4) . ?
N3 C2 1.353(4) . ?
N4 N5 1.312(4) . ?
N4 C1 1.384(4) . ?
C2 H2 0.9500 . ?

loop_
_geom_hbond_atom_site_label_D
_geom_hbond_atom_site_label_H
_geom_hbond_atom_site_label_A
_geom_hbond_distance_DH
_geom_hbond_distance_HA
_geom_hbond_distance_DA
_geom_hbond_angle_DHA
_geom_hbond_site_symmetry_A
_geom_hbond_publ_flag
N1 H1 O2 0.79(6) 2.23(5) 2.624(4) 111(4) . yes
N1 H1 N3 0.79(6) 2.20(6) 2.924(4) 153(5) 2_656 yes

loop_
_geom_torsion_atom_site_label_1
_geom_torsion_atom_site_label_2
_geom_torsion_atom_site_label_3
_geom_torsion_atom_site_label_4
_geom_torsion
_geom_torsion_site_symmetry_1
_geom_torsion_site_symmetry_2
_geom_torsion_site_symmetry_3
_geom_torsion_site_symmetry_4
_geom_torsion_publ_flag
K1 O1 N5 K1 -166.10(13) . . . 2_745 ?
K1 O1 N5 K1 166.10(13) 2_745 . . . ?
K1 O1 N5 O2 3.5(3) . . . . ?
K1 O1 N5 O2 169.6(2) 2_745 . . . ?
K1 O1 N5 N4 -10.4(3) 2_745 . . . ?
K1 O1 N5 N4 -176.5(2) . . . . ?
K1 O2 N5 K1 86.84(12) 1_455 . . . ?
K1 O2 N5 O1 -3.3(3) . . . . ?
K1 O2 N5 O1 83.5(3) 1_455 . . . ?
K1 O2 N5 N4 176.8(2) . . . . ?
K1 O2 N5 N4 -96.4(3) 1_455 . . . ?
K1 N1 N2 K1 74.9(2) 1_556 . . 1_456 ?
K1 N1 N2 C2 -115.2(2) 1_556 . . . ?
K1 N1 C1 K1 160.16(14) 1_556 . . 2_645 ?
K1 N1 C1 N3 80.5(3) 1_556 . . . ?
K1 N1 C1 N4 -97.5(3) 1_556 . . . ?
K1 N2 C2 N3 172.46(19) 1_456 . . . ?
K1 N2 C2 N3 -88.3(3) 1_556 . . . ?
K1 N3 C1 N1 130.3(2) 2_645 . . . ?
K1 N3 C1 N4 -51.4(3) 2_645 . . . ?
K1 N3 C2 N2 -96.5(3) 2_645 . . . ?
K1 N4 N5 K1 -91.08(18) 2_645 . . 2_745 ?
K1 N4 N5 O1 -81.0(3) 2_645 . . . ?
K1 N4 N5 O1 10.0(2) 2_745 . . . ?
K1 N4 N5 O2 98.9(3) 2_645 . . . ?
K1 N4 N5 O2 -170.0(2) 2_745 . . . ?
K1 N4 C1 K1 -78.1(3) 2_745 . . 2_645 ?
K1 N4 C1 N1 -131.2(3) 2_645 . . . ?
K1 N4 C1 N1 150.7(3) 2_745 . . . ?
K1 N4 C1 N3 50.9(3) 2_645 . . . ?
K1 N4 C1 N3 -27.2(5) 2_745 . . . ?
N1 N2 C2 N3 0.4(4) . . . . ?
N2 N1 C1 K1 80.0(3) . . . 2_645 ?
N2 N1 C1 N3 0.4(3) . . . . ?
N2 N1 C1 N4 -177.6(3) . . . . ?
N5 N4 C1 K1 127.8(3) . . . 2_645 ?
N5 N4 C1 N1 -3.4(5) . . . . ?
N5 N4 C1 N3 178.7(3) . . . . ?
C1 N1 N2 K1 114.7(2) . . . 1_556 ?
C1 N1 N2 K1 -170.4(2) . . . 1_456 ?
C1 N1 N2 C2 -0.5(3) . . . . ?
C1 N3 C2 N2 -0.2(4) . . . . ?
C1 N4 N5 K1 164.5(3) . . . 2_745 ?
C1 N4 N5 O1 174.5(2) . . . . ?
C1 N4 N5 O2 -5.6(4) . . . . ?
C2 N3 C1 K1 -130.4(2) . . . 2_645 ?
C2 N3 C1 N1 -0.1(3) . . . . ?
C2 N3 C1 N4 178.2(3) . . . . ?

loop_
_exptl_oxdiff_crystal_face_indexfrac_h
_exptl_oxdiff_crystal_face_indexfrac_k
_exptl_oxdiff_crystal_face_indexfrac_l
_exptl_oxdiff_crystal_face_x
_exptl_oxdiff_crystal_face_y
_exptl_oxdiff_crystal_face_z
2.3544 -2.8701 -0.6285 -0.7351 0.3481 0.5777
-2.3115 -2.7888 1.9383 0.8496 -0.4031 0.3354
-1.0680 5.6730 -0.7450 0.2337 -0.1101 -0.9657
1.9723 3.9434 -2.0224 -0.7607 0.3610 -0.5379
0.1678 2.5037 3.9780 -0.4261 -0.9020 -0.0628
0.3362 -6.4323 -0.0137 0.1223 0.2595 0.9563
-0.2403 -1.5258 -4.1563 0.4276 0.8985 -0.0973
-0.4518 4.3274 -2.9997 0.2041 0.4321 -0.8777
0.4284 -2.8488 3.7044 -0.2995 -0.6332 0.7126
-1.5995 3.7768 3.0597 0.2527 -0.8451 -0.4684
-1.2524 -1.7447 4.2193 0.2573 -0.8599 0.4411
2.4877 -1.6816 -0.1230 -0.8651 0.2062 0.4541
-2.5795 -1.2887 0.7642 0.9714 -0.2310 0.0117
1.9060 4.4354 -1.2897 -0.8037 0.1891 -0.5625
2.2454 1.2993 1.1784 -0.9758 -0.1838 0.0955
